data_2010781
loop_
_publ_author_name
'James, Sian C.'
'Lawson, Yvonne G.'
'Norman, Nicholas C.'
'Orpen, A. Guy'
'Quayle, Michael J.'

_publ_section_title
;
 Salts of two pentahalo(<i>N</i>-donor)bismuthate(III) anions:
 [Bi<i>X</i>~5~<i>L</i>]^2{-^} (<i>X</i> = Cl, Br; <i>L</i> = pyridine,
 4-picoline)
;
_journal_issue 4
_journal_name_full 'Acta Crystallographica Section C'
_journal_page_first 427
_journal_page_last 429
_journal_paper_doi 10.1107/S0108270100000263
_journal_volume 56
_journal_year 2000
_chemical_formula_iupac '(C12 H15 N2 )2 [BiBr5 (C6 H7 N)]'
_chemical_formula_moiety '2C12 H15 N2 + , C6 H7 Bi Br5 N 2- '
_chemical_formula_sum 'C30 H37 Bi Br5 N5'
_chemical_formula_weight 1076.18
_chemical_name_systematic
;
 ?
;
_space_group_IT_number 15
_symmetry_cell_setting monoclinic
_symmetry_space_group_name_Hall '-C 2yc'
_symmetry_space_group_name_H-M 'C 1 2/c 1'
_audit_creation_method SHELXL
_cell_angle_alpha 90.00
_cell_angle_beta 97.94(3)
_cell_angle_gamma 90.00
_cell_formula_units_Z 4
_cell_length_a 14.789(13)
_cell_length_b 13.140(8)
_cell_length_c 19.064(16)
_cell_measurement_reflns_used 272
_cell_measurement_temperature 173(2)
_cell_measurement_theta_max 25
_cell_measurement_theta_min 5
_cell_volume 3669(5)
_computing_cell_refinement 'SAINT (Siemens, 1995a)'
_computing_data_collection 'SMART (Siemens, 1995a)'
_computing_data_reduction 'SAINT (Siemens, 1995a)'
_computing_molecular_graphics 'SHELXTL (Siemens, 1995b)'
_computing_publication_material 'SHELXTL (Siemens, 1995b)'
_computing_structure_refinement 'SHELXTL (Siemens, 1995b)'
_computing_structure_solution 'SHELXTL (Siemens, 1995b)'
_diffrn_ambient_temperature 173(2)
_diffrn_detector_area_resol_mean 1?
_diffrn_measured_fraction_theta_full .996
_diffrn_measured_fraction_theta_max .996
_diffrn_measurement_device 'Siemens SMART Area Detector'
_diffrn_measurement_method '\w rotation with narrow frame'
_diffrn_radiation_monochromator graphite
_diffrn_radiation_source 'fine-focus sealed tube'
_diffrn_radiation_type MoK\a
_diffrn_radiation_wavelength .71073
_diffrn_reflns_av_R_equivalents .0000
_diffrn_reflns_av_sigmaI/netI .0505
_diffrn_reflns_limit_h_max 18
_diffrn_reflns_limit_h_min -19
_diffrn_reflns_limit_k_max 17
_diffrn_reflns_limit_k_min 0
_diffrn_reflns_limit_l_max 24
_diffrn_reflns_limit_l_min 0
_diffrn_reflns_number 4188
_diffrn_reflns_theta_full 27.49
_diffrn_reflns_theta_max 27.49
_diffrn_reflns_theta_min 2.08
_diffrn_standards_decay_% none
_exptl_absorpt_coefficient_mu 10.276
_exptl_absorpt_correction_T_max .100
_exptl_absorpt_correction_T_min .097
_exptl_absorpt_correction_type 'multi-scan SADABS: Sheldrick (1997)'
_exptl_crystal_colour yellow
_exptl_crystal_density_diffrn 1.948
_exptl_crystal_density_method 'not measured'
_exptl_crystal_description block
_exptl_crystal_F_000 2040
_exptl_crystal_size_max .25
_exptl_crystal_size_mid .25
_exptl_crystal_size_min .20
_refine_diff_density_max 1.222
_refine_diff_density_min -.886
_refine_ls_extinction_coef .000125(18)
_refine_ls_extinction_method SHELXL
_refine_ls_goodness_of_fit_ref .919
_refine_ls_hydrogen_treatment 'H atoms: see text'
_refine_ls_matrix_type full
_refine_ls_number_parameters 191
_refine_ls_number_reflns 4188
_refine_ls_number_restraints 0
_refine_ls_restrained_S_all .919
_refine_ls_R_factor_all .0451
_refine_ls_R_factor_gt .0286
_refine_ls_shift/su_max .001
_refine_ls_shift/su_mean .000
_refine_ls_structure_factor_coef Fsqd
_refine_ls_weighting_details 'w=1/[\s^2^(Fo^2^)+(0.0238P)^2^] where P=[Max(Fo^2^,0)+2Fc^2^]/3'
_refine_ls_weighting_scheme calc
_refine_ls_wR_factor_ref .0554
_reflns_number_gt 3306
_reflns_number_total 4188
_reflns_threshold_expression >2sigma(I)
_cod_data_source_file av1032.cif
_cod_data_source_block I
_cod_depositor_comments
;
The following automatic conversions were performed:

'_refine_ls_weighting_scheme' value 'calc
w=1/[\s^2^(Fo^2^)+(0.0238P)^2^] where P=[Max(Fo^2^,0)+2Fc^2^]/3' was
changed to 'calc'. New tag '_refine_ls_weighting_details' was
created. The value of the new tag was set to
'w=1/[\s^2^(Fo^2^)+(0.0238P)^2^] where P=[Max(Fo^2^,0)+2Fc^2^]/3'.

Automatic conversion script
Id: cif_fix_values 3143 2015-03-26 13:38:13Z robertas 
;
_cod_original_sg_symbol_H-M 'C 2/c'
_cod_database_code 2010781

loop_
_symmetry_equiv_pos_as_xyz
'x, y, z'
'-x, y, -z+1/2'
'x+1/2, y+1/2, z'
'-x+1/2, y+1/2, -z+1/2'
'-x, -y, -z'
'x, -y, z-1/2'
'-x+1/2, -y+1/2, -z'
'x+1/2, -y+1/2, z-1/2'

loop_
_atom_site_label
_atom_site_fract_x
_atom_site_fract_y
_atom_site_fract_z
_atom_site_U_iso_or_equiv
_atom_site_adp_type
_atom_site_calc_flag
_atom_site_refinement_flags
_atom_site_occupancy
_atom_site_disorder_assembly
_atom_site_disorder_group
_atom_site_type_symbol
Bi1 .0000 .886315(18) .2500 .02002(7) Uani d S 1 . . Bi
Br1 .0000 .67534(5) .2500 .03098(16) Uani d S 1 . . Br
Br2 .19559(3) .89852(4) .27138(2) .03611(13) Uani d . 1 . . Br
Br3 -.00383(3) .90570(4) .39845(2) .03186(12) Uani d . 1 . . Br
N1 .0000 1.0856(4) .2500 .0263(12) Uani d S 1 . . N
C1 .0718(3) 1.1389(3) .2352(2) .0306(11) Uani d . 1 . . C
H1 .1227 1.1037 .2244 .037 Uiso calc R 1 . . H
C2 .0740(4) 1.2428(4) .2351(2) .0408(12) Uani d . 1 . . C
H2 .1258 1.2767 .2248 .049 Uiso calc R 1 . . H
C3 .0000 1.2971(5) .2500 .0439(19) Uani d S 1 . . C
C4 .0000 1.4121(6) .2500 .078(3) Uani d S 1 . . C
H4A .0607 1.4365 .2476 .116 Uiso calc PR .50 . . H
H4B -.0203 1.4365 .2927 .116 Uiso calc PR .50 . . H
H4C -.0404 1.4365 .2097 .116 Uiso calc PR .50 . . H
N3 -.0818(3) .7179(3) .55482(19) .0363(9) Uani d . 1 . . N
H3 -.0357 .6925 .5380 .044 Uiso calc R 1 . . H
C11 -.1500(3) .6581(4) .5679(2) .0406(12) Uani d . 1 . . C
H11 -.1471 .5888 .5585 .049 Uiso calc R 1 . . H
C12 -.2234(3) .6952(4) .5943(2) .0380(12) Uani d . 1 . . C
H12 -.2702 .6515 .6027 .046 Uiso calc R 1 . . H
C13 -.2294(3) .7976(4) .6089(2) .0313(11) Uani d . 1 . . C
C14 -.1579(3) .8591(4) .5944(2) .0318(11) Uani d . 1 . . C
H14 -.1595 .9288 .6026 .038 Uiso calc R 1 . . H
C15 -.0850(3) .8168(4) .5679(2) .0327(11) Uani d . 1 . . C
H15 -.0369 .8583 .5589 .039 Uiso calc R 1 . . H
C16 -.3093(3) .8419(5) .6386(3) .0499(14) Uani d . 1 . . C
H16A -.3645 .8098 .6168 .075 Uiso calc R 1 . . H
H16B -.3126 .9137 .6293 .075 Uiso calc R 1 . . H
H16C -.3022 .8306 .6888 .075 Uiso calc R 1 . . H
N2 .0691(3) .6475(3) .5093(2) .0417(10) Uani d . 1 . . N
C5 .1462(3) .6291(4) .5538(2) .0439(13) Uani d . 1 . . C
H5 .1435 .6272 .6022 .053 Uiso calc R 1 . . H
C6 .2290(3) .6130(4) .5302(2) .0377(11) Uani d . 1 . . C
H6 .2809 .6007 .5625 .045 Uiso calc R 1 . . H
C7 .2351(3) .6151(4) .4586(2) .0360(11) Uani d . 1 . . C
C8 .1559(3) .6335(4) .4134(2) .0374(12) Uani d . 1 . . C
H8 .1569 .6345 .3647 .045 Uiso calc R 1 . . H
C9 .0753(3) .6503(4) .4398(2) .0427(13) Uani d . 1 . . C
H9 .0229 .6641 .4082 .051 Uiso calc R 1 . . H
C10 .3238(3) .5982(4) .4308(3) .0536(16) Uani d . 1 . . C
H10A .3629 .5566 .4635 .080 Uiso calc PR .50 . . H
H10B .3528 .6626 .4255 .080 Uiso calc PR .50 . . H
H10C .3126 .5647 .3857 .080 Uiso calc PR .50 . . H
H10D .3226 .6327 .3863 .080 Uiso calc PR .50 . . H
H10E .3327 .5267 .4243 .080 Uiso calc PR .50 . . H
H10F .3729 .6246 .4640 .080 Uiso calc PR .50 . . H

loop_
_atom_site_aniso_label
_atom_site_aniso_U_11
_atom_site_aniso_U_22
_atom_site_aniso_U_33
_atom_site_aniso_U_12
_atom_site_aniso_U_13
_atom_site_aniso_U_23
Bi1 .01787(11) .02141(13) .02074(11) .000 .00256(8) .000
Br1 .0375(4) .0245(4) .0305(3) .000 .0033(3) .000
Br2 .0219(2) .0476(3) .0383(2) .0035(2) .00222(18) -.0066(2)
Br3 .0332(2) .0388(3) .0244(2) .0009(2) .00640(18) -.00104(19)
N1 .033(3) .023(3) .023(3) .000 .004(2) .000
C1 .031(2) .032(3) .029(2) -.002(2) .0065(19) .001(2)
C2 .053(3) .032(3) .034(3) -.014(3) -.005(2) .007(2)
C3 .066(5) .018(4) .043(4) .000 -.007(4) .000
C4 .118(8) .031(5) .078(6) .000 -.006(6) .000
N3 .031(2) .046(3) .033(2) .006(2) .0071(17) -.001(2)
C11 .051(3) .031(3) .040(3) .000(3) .008(2) -.005(2)
C12 .038(3) .044(3) .033(3) -.016(2) .005(2) .001(2)
C13 .028(2) .044(3) .022(2) .000(2) .0021(18) .000(2)
C14 .029(2) .033(3) .032(2) -.006(2) .0023(19) -.002(2)
C15 .029(2) .040(3) .030(2) -.004(2) .0047(19) .007(2)
C16 .031(3) .067(4) .054(3) .001(3) .013(2) -.003(3)
N2 .039(2) .046(3) .041(2) .013(2) .0079(19) .001(2)
C5 .052(3) .053(4) .026(2) .016(3) .003(2) .006(2)
C6 .036(3) .041(3) .034(2) .009(2) -.005(2) .002(2)
C7 .031(2) .033(3) .043(3) .003(2) .003(2) -.006(2)
C8 .035(3) .049(4) .029(2) .006(3) .005(2) .003(2)
C9 .037(3) .052(4) .036(3) .006(3) -.004(2) .007(2)
C10 .031(3) .076(5) .055(3) .010(3) .011(2) -.003(3)

loop_
_atom_type_symbol
_atom_type_description
_atom_type_scat_dispersion_real
_atom_type_scat_dispersion_imag
_atom_type_scat_source
C C .0033 .0016 'International Tables Vol C Tables 4.2.6.8 and 6.1.1.4'
H H .0000 .0000 'International Tables Vol C Tables 4.2.6.8 and 6.1.1.4'
N N .0061 .0033 'International Tables Vol C Tables 4.2.6.8 and 6.1.1.4'
Br Br -.2901 2.4595 'International Tables Vol C Tables 4.2.6.8 and 6.1.1.4'
Bi Bi -4.1077 10.2566 'International Tables Vol C Tables 4.2.6.8 and 6.1.1.4'

loop_
_geom_angle_atom_site_label_1
_geom_angle_atom_site_label_2
_geom_angle_atom_site_label_3
_geom_angle_site_symmetry_1
_geom_angle_site_symmetry_3
_geom_angle
_geom_angle_publ_flag
N1 Bi1 Br1 . . 180.0000(10) y
N1 Bi1 Br3 . 2 84.871(12) ?
Br1 Bi1 Br3 . 2 95.129(12) ?
N1 Bi1 Br3 . . 84.872(11) y
Br1 Bi1 Br3 . . 95.128(11) y
Br3 Bi1 Br3 2 . 169.74(2) ?
N1 Bi1 Br2 . . 86.797(12) ?
Br1 Bi1 Br2 . . 93.203(12) y
Br3 Bi1 Br2 2 . 88.75(3) ?
Br3 Bi1 Br2 . . 90.68(3) y
N1 Bi1 Br2 . 2 86.797(12) ?
Br1 Bi1 Br2 . 2 93.203(12) ?
Br3 Bi1 Br2 2 2 90.68(3) ?
Br3 Bi1 Br2 . 2 88.75(3) ?
Br2 Bi1 Br2 . 2 173.59(2) ?
C1 N1 C1 . 2 116.7(5) ?
C1 N1 Bi1 . . 121.6(3) y
C1 N1 Bi1 2 . 121.7(3) ?
N1 C1 C2 . . 123.0(5) ?
N1 C1 H1 . . 118.5 ?
C2 C1 H1 . . 118.5 ?
C1 C2 C3 . . 120.1(5) ?
C1 C2 H2 . . 119.9 ?
C3 C2 H2 . . 119.9 ?
C2 C3 C2 2 . 117.1(6) ?
C2 C3 C4 2 . 121.4(3) ?
C2 C3 C4 . . 121.4(3) ?
C3 C4 H4A . . 109.5 ?
C3 C4 H4B . . 109.5 ?
H4A C4 H4B . . 109.5 ?
C3 C4 H4C . . 109.5 ?
H4A C4 H4C . . 109.5 ?
H4B C4 H4C . . 109.5 ?
C15 N3 C11 . . 119.8(4) ?
C15 N3 H3 . . 120.1 ?
C11 N3 H3 . . 120.1 ?
N3 C11 C12 . . 121.8(5) ?
N3 C11 H11 . . 119.1 ?
C12 C11 H11 . . 119.1 ?
C11 C12 C13 . . 120.4(5) ?
C11 C12 H12 . . 119.8 ?
C13 C12 H12 . . 119.8 ?
C12 C13 C14 . . 117.0(4) ?
C12 C13 C16 . . 122.2(4) ?
C14 C13 C16 . . 120.8(5) ?
C15 C14 C13 . . 119.9(5) ?
C15 C14 H14 . . 120.1 ?
C13 C14 H14 . . 120.1 ?
N3 C15 C14 . . 121.1(4) ?
N3 C15 H15 . . 119.4 ?
C14 C15 H15 . . 119.4 ?
C13 C16 H16A . . 109.5 ?
C13 C16 H16B . . 109.5 ?
H16A C16 H16B . . 109.5 ?
C13 C16 H16C . . 109.5 ?
H16A C16 H16C . . 109.5 ?
H16B C16 H16C . . 109.5 ?
C9 N2 C5 . . 117.5(4) ?
N2 C5 C6 . . 122.3(4) ?
N2 C5 H5 . . 118.8 ?
C6 C5 H5 . . 118.8 ?
C5 C6 C7 . . 120.1(4) ?
C5 C6 H6 . . 119.9 ?
C7 C6 H6 . . 119.9 ?
C8 C7 C6 . . 117.2(4) ?
C8 C7 C10 . . 121.1(4) ?
C6 C7 C10 . . 121.8(4) ?
C9 C8 C7 . . 120.3(4) ?
C9 C8 H8 . . 119.8 ?
C7 C8 H8 . . 119.8 ?
N2 C9 C8 . . 122.5(4) ?
N2 C9 H9 . . 118.7 ?
C8 C9 H9 . . 118.7 ?
C7 C10 H10A . . 109.5 ?
C7 C10 H10B . . 109.5 ?
H10A C10 H10B . . 109.5 ?
C7 C10 H10C . . 109.5 ?
H10A C10 H10C . . 109.5 ?
H10B C10 H10C . . 109.5 ?
C7 C10 H10D . . 109.5 ?
H10A C10 H10D . . 141.1 ?
H10B C10 H10D . . 56.3 ?
H10C C10 H10D . . 56.3 ?
C7 C10 H10E . . 109.5 ?
H10A C10 H10E . . 56.3 ?
H10B C10 H10E . . 141.1 ?
H10C C10 H10E . . 56.3 ?
H10D C10 H10E . . 109.5 ?
C7 C10 H10F . . 109.5 ?
H10A C10 H10F . . 56.3 ?
H10B C10 H10F . . 56.3 ?
H10C C10 H10F . . 141.1 ?
H10D C10 H10F . . 109.5 ?
H10E C10 H10F . . 109.5 ?

loop_
_geom_bond_atom_site_label_1
_geom_bond_atom_site_label_2
_geom_bond_site_symmetry_2
_geom_bond_distance
_geom_bond_publ_flag
Bi1 N1 . 2.618(5) y
Bi1 Br1 . 2.7723(18) y
Bi1 Br3 2 2.850(2) ?
Bi1 Br3 . 2.850(2) y
Bi1 Br2 . 2.869(3) y
Bi1 Br2 2 2.869(3) ?
N1 C1 . 1.335(5) ?
N1 C1 2 1.335(5) ?
C1 C2 . 1.366(6) ?
C1 H1 . .9300 ?
C2 C3 . 1.369(6) ?
C2 H2 . .9300 ?
C3 C2 2 1.369(6) ?
C3 C4 . 1.511(10) ?
C4 H4A . .9600 ?
C4 H4B . .9600 ?
C4 H4C . .9600 ?
N3 C15 . 1.325(6) ?
N3 C11 . 1.330(6) ?
N3 H3 . .8600 ?
C11 C12 . 1.349(6) ?
C11 H11 . .9300 ?
C12 C13 . 1.380(7) ?
C12 H12 . .9300 ?
C13 C14 . 1.388(6) ?
C13 C16 . 1.496(6) ?
C14 C15 . 1.370(6) ?
C14 H14 . .9300 ?
C15 H15 . .9300 ?
C16 H16A . .9600 ?
C16 H16B . .9600 ?
C16 H16C . .9600 ?
N2 C9 . 1.341(6) ?
N2 C5 . 1.345(6) ?
C5 C6 . 1.379(6) ?
C5 H5 . .9300 ?
C6 C7 . 1.380(6) ?
C6 H6 . .9300 ?
C7 C8 . 1.376(6) ?
C7 C10 . 1.497(6) ?
C8 C9 . 1.375(6) ?
C8 H8 . .9300 ?
C9 H9 . .9300 ?
C10 H10A . .9600 ?
C10 H10B . .9600 ?
C10 H10C . .9600 ?
C10 H10D . .9600 ?
C10 H10E . .9600 ?
C10 H10F . .9600 ?

loop_
_geom_hbond_atom_site_label_D
_geom_hbond_atom_site_label_H
_geom_hbond_atom_site_label_A
_geom_hbond_distance_DH
_geom_hbond_distance_HA
_geom_hbond_distance_DA
_geom_hbond_angle_DHA
N3 H3 N2 .92 1.76 2.667(6) 167
